data_4329878
loop_
_publ_author_name
'Ross J. Davidson'
'Eric W. Ainscough'
'Andrew M. Brodie'
'Geoffrey B. Jameson'
'Mark R. Waterland'
'Harry R. Allcock'
'Mark D. Hindenlang'
'Boujemaa Moubaraki'
'Keith S. Murray'
'Keith C. Gordon'
'Raphael Horvath'
'Guy N. L. Jameson'

_publ_contact_author_address
;
 Chemistry-Institute of Fundamental Sciences, Massey University, 
 Private Bag 11222, Palmerston North, New Zealand
;
_publ_contact_author_email A.M.Brodie@massey.ac.nz
_publ_section_title
;
 Toward an Iron(II) Spin-Crossover Grafted Phosphazene Polymer
;
_journal_name_full 'Inorganic Chemistry'
_journal_page_first 8307
_journal_page_last 8316
_journal_paper_doi 10.1021/ic300853f
_journal_volume 51
_journal_year 2012
_chemical_formula_moiety 'C90 H70 Fe N12 O12 P6, 2(F6 P), C2 H3 N'
_chemical_formula_sum 'C92 H73 F12 Fe N13 O12 P8'
_chemical_formula_weight 2084.26
_chemical_name_common '[Fe(L1)2](PF6)2'
_chemical_name_systematic
;
 ? 
;
_space_group_crystal_system triclinic
_space_group_IT_number 2
_space_group_name_Hall '-P 1'
_space_group_name_H-M_alt 'P -1'
_symmetry_space_group_name_Hall '-P 1'
_symmetry_space_group_name_H-M 'P -1'
_atom_sites_solution_hydrogens geom
_atom_sites_solution_primary direct
_atom_sites_solution_secondary difmap
_audit_creation_date 2011-06-16
_audit_creation_method
;
  Olex2 1.1
  (compiled 2011.02.15 svn.r1672, GUI svn.r3494)
;
_cell_angle_alpha 102.77(4)
_cell_angle_beta 100.59(5)
_cell_angle_gamma 91.53(3)
_cell_formula_units_Z 2
_cell_length_a 15.042(8)
_cell_length_b 16.340(10)
_cell_length_c 20.999(13)
_cell_measurement_temperature 90(2)
_cell_volume 4936(5)
_computing_molecular_graphics
;
O. V. Dolomanov, L. J. Bourhis, R. J. Gildea, J. A. K. Howard and H. Puschmann,
OLEX2: a complete structure solution, refinement and analysis program.
J. Appl. Cryst. (2009). 42, 339-341.
;
_computing_publication_material
;
O. V. Dolomanov, L. J. Bourhis, R. J. Gildea, J. A. K. Howard and H. Puschmann,
OLEX2: a complete structure solution, refinement and analysis program.
J. Appl. Cryst. (2009). 42, 339-341.
;
_computing_structure_refinement 'SHELXL-97 (Sheldrick, 1997)'
_computing_structure_solution 'SHELXS-97 (Sheldrick, 1990)'
_diffrn_ambient_temperature 90(2)
_diffrn_detector_area_resol_mean 10.000
_diffrn_measured_fraction_theta_full 0.984
_diffrn_measured_fraction_theta_max 0.984
_diffrn_measurement_device_type 'Area detector'
_diffrn_measurement_method 'omega scans'
_diffrn_radiation_monochromator graphite
_diffrn_radiation_type MoK\a
_diffrn_radiation_wavelength 0.71073
_diffrn_reflns_av_R_equivalents 0.0592
_diffrn_reflns_av_unetI/netI 0.0549
_diffrn_reflns_limit_h_max 20
_diffrn_reflns_limit_h_min -20
_diffrn_reflns_limit_k_max 22
_diffrn_reflns_limit_k_min -21
_diffrn_reflns_limit_l_max 28
_diffrn_reflns_limit_l_min -28
_diffrn_reflns_number 123418
_diffrn_reflns_theta_full 29.14
_diffrn_reflns_theta_max 29.14
_diffrn_reflns_theta_min 2.75
_diffrn_source 'fine-focus sealed tube'
_exptl_absorpt_coefficient_mu 0.368
_exptl_absorpt_correction_T_max 0.9300
_exptl_absorpt_correction_T_min 0.7570
_exptl_absorpt_correction_type multi-scan
_exptl_absorpt_process_details 'Acta Cryst., 1995, A51, 33'
_exptl_crystal_colour purple
_exptl_crystal_density_diffrn 1.402
_exptl_crystal_description needle
_exptl_crystal_F_000 2088
_exptl_crystal_size_max 0.80
_exptl_crystal_size_mid 0.20
_exptl_crystal_size_min 0.20
_platon_squeeze_details
;
 C4H10O molecules disordered over several sites and orientations were
found in the unit cell.
The contributions from these were removed using Platon / SQUEEZE.
63 electrons / cell were removed (1.52 C4H10O = 63e-)
and 455.0 A3 was left by the void. 
;
_refine_diff_density_max 0.654
_refine_diff_density_min -0.949
_refine_diff_density_rms 0.075
_refine_ls_extinction_method none
_refine_ls_goodness_of_fit_ref 1.084
_refine_ls_hydrogen_treatment constr
_refine_ls_matrix_type full
_refine_ls_number_parameters 1264
_refine_ls_number_reflns 26163
_refine_ls_number_restraints 130
_refine_ls_restrained_S_all 1.084
_refine_ls_R_factor_all 0.0748
_refine_ls_R_factor_gt 0.0585
_refine_ls_shift/su_max 0.001
_refine_ls_shift/su_mean 0.000
_refine_ls_structure_factor_coef Fsqd
_refine_ls_weighting_details 'calc w=1/[\s^2^(Fo^2^)+(0.0453P)^2^+5.9504P] where P=(Fo^2^+2Fc^2^)/3'
_refine_ls_weighting_scheme calc
_refine_ls_wR_factor_gt 0.1320
_refine_ls_wR_factor_ref 0.1385
_reflns_number_gt 22033
_reflns_number_total 26163
_reflns_threshold_expression >2sigma(I)
_cod_data_source_file ic300853f_si_002_3.cif
_cod_data_source_block rjd314cb
_cod_database_code 4329878

loop_
_space_group_symop_id
_space_group_symop_operation_xyz
1 'x, y, z'
2 '-x, -y, -z'

loop_
_atom_site_label
_atom_site_type_symbol
_atom_site_fract_x
_atom_site_fract_y
_atom_site_fract_z
_atom_site_U_iso_or_equiv
_atom_site_adp_type
_atom_site_occupancy
_atom_site_symmetry_multiplicity
_atom_site_calc_flag
_atom_site_refinement_flags
_atom_site_disorder_assembly
_atom_site_disorder_group
Fe1 Fe 0.59096(2) 0.65156(2) 0.323846(15) 0.01583(7) Uani 1 1 d . . .
P1B P 0.46760(4) 0.70770(4) 0.62006(3) 0.01866(12) Uani 1 1 d . . .
P1A P 0.85376(4) 0.76715(4) 0.10534(3) 0.01778(11) Uani 1 1 d . . .
P3A P 0.92756(4) 0.68575(4) -0.00048(3) 0.02012(12) Uani 1 1 d . . .
P3B P 0.46937(4) 0.86379(4) 0.58866(3) 0.01955(12) Uani 1 1 d . . .
P2A P 0.99506(4) 0.66684(4) 0.12735(3) 0.02200(13) Uani 1 1 d . . .
N5A N 0.86441(12) 0.75441(12) 0.03045(9) 0.0193(4) Uani 1 1 d . . .
N4A N 0.92144(14) 0.72628(14) 0.15427(10) 0.0244(4) Uani 1 1 d . . .
N6A N 0.98592(13) 0.63859(14) 0.04878(10) 0.0241(4) Uani 1 1 d . . .
N4B N 0.57470(14) 0.71943(12) 0.64107(10) 0.0223(4) Uani 1 1 d . . .
N5B N 0.41602(13) 0.78177(12) 0.59582(9) 0.0197(4) Uani 1 1 d . . .
N6B N 0.57416(14) 0.87697(13) 0.61985(10) 0.0251(4) Uani 1 1 d . . .
N1A N 0.64424(12) 0.67686(12) 0.25543(9) 0.0177(4) Uani 1 1 d . . .
N1B N 0.53906(12) 0.62970(11) 0.39395(9) 0.0160(3) Uani 1 1 d . . .
N3A N 0.55594(12) 0.54431(12) 0.25640(9) 0.0167(4) Uani 1 1 d . . .
N3B N 0.69422(12) 0.60107(12) 0.36998(9) 0.0190(4) Uani 1 1 d . . .
N2B N 0.46984(12) 0.69233(12) 0.29899(9) 0.0178(4) Uani 1 1 d . . .
N2A N 0.64306(12) 0.76764(12) 0.36929(9) 0.0191(4) Uani 1 1 d . . .
C8A C 0.71872(14) 0.71476(15) 0.15521(11) 0.0187(4) Uani 1 1 d . . .
C9A C 0.67530(15) 0.63502(14) 0.14563(11) 0.0191(4) Uani 1 1 d . . .
H9A H 0.6717 0.5950 0.1060 0.023 Uiso 1 1 calc R . .
C5A C 0.68850(15) 0.80670(14) 0.33218(11) 0.0201(4) Uani 1 1 d . . .
C13A C 0.51765(17) 0.39849(15) 0.15354(12) 0.0245(5) Uani 1 1 d . . .
H13 H 0.5056 0.3498 0.1197 0.029 Uiso 1 1 calc R . .
C10A C 0.63763(14) 0.61758(14) 0.19732(11) 0.0177(4) Uani 1 1 d . . .
C11A C 0.58651(14) 0.53934(14) 0.19832(11) 0.0181(4) Uani 1 1 d . . .
C7A C 0.72547(15) 0.77556(14) 0.21476(11) 0.0199(4) Uani 1 1 d . . .
H7A H 0.7542 0.8285 0.2206 0.024 Uiso 1 1 calc R . .
C15A C 0.50624(15) 0.47729(14) 0.26232(11) 0.0195(4) Uani 1 1 d . . .
H15 H 0.4855 0.4799 0.3018 0.023 Uiso 1 1 calc R . .
C14A C 0.48475(16) 0.40444(15) 0.21191(12) 0.0231(5) Uani 1 1 d . . .
H14 H 0.4488 0.3602 0.2173 0.028 Uiso 1 1 calc R . .
C2A C 0.68142(18) 0.89127(16) 0.45947(12) 0.0275(5) Uani 1 1 d . . .
H2A H 0.6778 0.9186 0.5026 0.033 Uiso 1 1 calc R . .
C12A C 0.56919(16) 0.46727(15) 0.14685(11) 0.0217(5) Uani 1 1 d . . .
H12 H 0.5919 0.4650 0.1082 0.026 Uiso 1 1 calc R . .
C3A C 0.72788(18) 0.92980(16) 0.42189(13) 0.0291(5) Uani 1 1 d . . .
H3A H 0.7565 0.9833 0.4394 0.035 Uiso 1 1 calc R . .
C6A C 0.68762(15) 0.75364(14) 0.26463(11) 0.0188(4) Uani 1 1 d . . .
C1A C 0.64004(16) 0.81079(16) 0.43173(11) 0.0235(5) Uani 1 1 d . . .
H1A H 0.6088 0.7854 0.4574 0.028 Uiso 1 1 calc R . .
C4A C 0.73098(17) 0.88701(15) 0.35734(12) 0.0254(5) Uani 1 1 d . . .
H4A H 0.7614 0.9121 0.3310 0.030 Uiso 1 1 calc R . .
C7B C 0.41847(14) 0.64885(14) 0.45431(11) 0.0176(4) Uani 1 1 d . . .
H7B H 0.3602 0.6644 0.4576 0.021 Uiso 1 1 calc R . .
C8B C 0.47254(15) 0.62004(13) 0.50432(10) 0.0166(4) Uani 1 1 d . . .
C6B C 0.45477(14) 0.65364(13) 0.39902(10) 0.0159(4) Uani 1 1 d . . .
C11B C 0.67923(14) 0.57674(14) 0.42571(11) 0.0188(4) Uani 1 1 d . . .
C9B C 0.55860(15) 0.59247(13) 0.49891(11) 0.0178(4) Uani 1 1 d . . .
H9B H 0.5934 0.5714 0.5322 0.021 Uiso 1 1 calc R . .
C10B C 0.59000(14) 0.59795(13) 0.44162(11) 0.0164(4) Uani 1 1 d . . .
C1B C 0.43758(16) 0.72279(15) 0.24543(11) 0.0224(5) Uani 1 1 d . . .
H1B H 0.4755 0.7268 0.2157 0.027 Uiso 1 1 calc R . .
C5B C 0.41277(14) 0.68696(14) 0.34220(11) 0.0172(4) Uani 1 1 d . . .
C3B C 0.29249(16) 0.74162(16) 0.27612(12) 0.0257(5) Uani 1 1 d . . .
H3B H 0.2334 0.7578 0.2681 0.031 Uiso 1 1 calc R . .
C4B C 0.32442(15) 0.71034(15) 0.33167(11) 0.0217(5) Uani 1 1 d . . .
H4B H 0.2870 0.7051 0.3614 0.026 Uiso 1 1 calc R . .
C15B C 0.77473(15) 0.58582(16) 0.35155(12) 0.0249(5) Uani 1 1 d . . .
H15A H 0.7861 0.6027 0.3141 0.030 Uiso 1 1 calc R . .
C12B C 0.74274(16) 0.53675(16) 0.46218(12) 0.0254(5) Uani 1 1 d . . .
H12A H 0.7307 0.5205 0.4997 0.030 Uiso 1 1 calc R . .
C14B C 0.84098(16) 0.54613(19) 0.38606(13) 0.0314(6) Uani 1 1 d . . .
H14A H 0.8956 0.5364 0.3719 0.038 Uiso 1 1 calc R . .
C13B C 0.82505(17) 0.52110(19) 0.44184(13) 0.0320(6) Uani 1 1 d . . .
H13A H 0.8687 0.4941 0.4655 0.038 Uiso 1 1 calc R . .
C2B C 0.35029(17) 0.74847(16) 0.23255(12) 0.0258(5) Uani 1 1 d . . .
H2B H 0.3306 0.7700 0.1953 0.031 Uiso 1 1 calc R . .
O3A O 1.00317(11) 0.58767(12) 0.15923(9) 0.0264(4) Uani 1 1 d . . .
O4A O 1.09516(11) 0.70667(12) 0.16258(9) 0.0269(4) Uani 1 1 d . . .
C34A C 0.92958(16) 0.52709(16) 0.15012(13) 0.0253(5) Uani 1 1 d . . .
C40A C 1.12664(16) 0.78471(17) 0.15306(13) 0.0285(5) Uani 1 1 d U . .
C35A C 0.8944(2) 0.47624(18) 0.08820(14) 0.0341(6) Uani 1 1 d . . .
H35 H 0.9169 0.4825 0.0510 0.041 Uiso 1 1 calc R . .
C37A C 0.79311(19) 0.40444(18) 0.13799(15) 0.0364(6) Uani 1 1 d . . .
H37 H 0.7470 0.3636 0.1341 0.044 Uiso 1 1 calc R . .
C41A C 1.16681(19) 0.7860(2) 0.09920(16) 0.0398(7) Uani 1 1 d U . .
H41 H 1.1668 0.7376 0.0661 0.048 Uiso 1 1 calc R . .
C39A C 0.8996(2) 0.51791(18) 0.20659(14) 0.0334(6) Uani 1 1 d . . .
H39 H 0.9243 0.5524 0.2480 0.040 Uiso 1 1 calc R . .
C36A C 0.8244(2) 0.41502(19) 0.08213(15) 0.0393(7) Uani 1 1 d . . .
H36 H 0.7990 0.3814 0.0405 0.047 Uiso 1 1 calc R . .
C38A C 0.8310(2) 0.4553(2) 0.19984(16) 0.0410(7) Uani 1 1 d . . .
H38 H 0.8105 0.4475 0.2374 0.049 Uiso 1 1 calc R . .
C42A C 1.2077(2) 0.8631(3) 0.0962(2) 0.0600(10) Uani 1 1 d U . .
H42 H 1.2356 0.8660 0.0606 0.072 Uiso 1 1 calc R . .
C43A C 1.2068(3) 0.9353(3) 0.1461(3) 0.0720(13) Uani 1 1 d U . .
H43 H 1.2351 0.9857 0.1441 0.086 Uiso 1 1 calc R . .
C45A C 1.1234(2) 0.8568(2) 0.20185(16) 0.0435(7) Uani 1 1 d U . .
H45 H 1.0940 0.8546 0.2368 0.052 Uiso 1 1 calc R . .
C44A C 1.1645(3) 0.9321(2) 0.1979(2) 0.0667(11) Uani 1 1 d U . .
H44 H 1.1632 0.9806 0.2306 0.080 Uiso 1 1 calc R . .
C27A C 0.9441(2) 0.8441(2) -0.07693(19) 0.0452(8) Uani 1 1 d . . .
H27 H 0.9384 0.8719 -0.0343 0.054 Uiso 1 1 calc R . .
C22A C 0.97195(16) 0.76246(18) -0.08909(12) 0.0268(5) Uani 1 1 d . . .
C25A C 0.9338(2) 0.8412(4) -0.1918(3) 0.0791(17) Uani 1 1 d . . .
H25 H 0.9210 0.8682 -0.2267 0.095 Uiso 1 1 calc R . .
C23A C 0.98197(18) 0.7182(2) -0.15142(13) 0.0389(7) Uani 1 1 d . . .
H23 H 1.0014 0.6639 -0.1580 0.047 Uiso 1 1 calc R . .
C26A C 0.9252(2) 0.8826(3) -0.1295(3) 0.0712(14) Uani 1 1 d . . .
H26 H 0.9064 0.9371 -0.1224 0.085 Uiso 1 1 calc R . .
C24A C 0.9615(2) 0.7586(3) -0.20439(17) 0.0658(13) Uani 1 1 d . . .
H24 H 0.9663 0.7311 -0.2473 0.079 Uiso 1 1 calc R . .
C16A C 0.81653(17) 0.92692(16) 0.10984(12) 0.0249(5) Uani 1 1 d . . .
C21A C 0.7309(2) 0.91418(18) 0.07077(13) 0.0331(6) Uani 1 1 d . . .
H21 H 0.6978 0.8626 0.0616 0.040 Uiso 1 1 calc R . .
C20A C 0.6954(2) 0.9808(2) 0.04542(15) 0.0418(7) Uani 1 1 d . . .
H20 H 0.6378 0.9738 0.0188 0.050 Uiso 1 1 calc R . .
C19A C 0.7458(3) 1.0583(2) 0.05974(17) 0.0490(9) Uani 1 1 d . . .
H19 H 0.7216 1.1027 0.0427 0.059 Uiso 1 1 calc R . .
C18A C 0.8309(3) 1.0686(2) 0.0990(2) 0.0593(10) Uani 1 1 d . . .
H18 H 0.8642 1.1201 0.1085 0.071 Uiso 1 1 calc R . .
C17A C 0.8676(2) 1.0031(2) 0.12456(19) 0.0470(8) Uani 1 1 d . . .
H17 H 0.9253 1.0100 0.1510 0.056 Uiso 1 1 calc R . .
O2A O 0.85639(11) 0.86420(11) 0.14054(8) 0.0236(3) Uani 1 1 d . . .
C33A C 0.71842(16) 0.60166(16) -0.04050(11) 0.0234(5) Uani 1 1 d . . .
H33 H 0.7160 0.6596 -0.0268 0.028 Uiso 1 1 calc R . .
C28A C 0.79503(17) 0.56779(16) -0.06033(12) 0.0240(5) Uani 1 1 d . . .
C29A C 0.7998(2) 0.48125(18) -0.08121(14) 0.0360(6) Uani 1 1 d . . .
H29 H 0.8521 0.4594 -0.0937 0.043 Uiso 1 1 calc R . .
C32A C 0.64460(18) 0.54703(19) -0.04151(13) 0.0322(6) Uani 1 1 d . . .
H32 H 0.5931 0.5687 -0.0275 0.039 Uiso 1 1 calc R . .
C31A C 0.6478(2) 0.4608(2) -0.06327(15) 0.0405(7) Uani 1 1 d . . .
H31 H 0.5981 0.4249 -0.0646 0.049 Uiso 1 1 calc R . .
C30A C 0.7253(2) 0.42796(19) -0.08314(16) 0.0457(8) Uani 1 1 d . . .
H30 H 0.7273 0.3701 -0.0978 0.055 Uiso 1 1 calc R . .
C34B C 0.37926(17) 0.88392(14) 0.47218(11) 0.0212(5) Uani 1 1 d . . .
C39B C 0.29326(17) 0.85568(15) 0.47778(12) 0.0248(5) Uani 1 1 d . . .
H39A H 0.2863 0.8245 0.5088 0.030 Uiso 1 1 calc R . .
C35B C 0.39190(18) 0.92780(15) 0.42486(12) 0.0255(5) Uani 1 1 d . . .
H35A H 0.4499 0.9451 0.4215 0.031 Uiso 1 1 calc R . .
C36B C 0.31631(19) 0.94539(16) 0.38262(12) 0.0302(6) Uani 1 1 d . . .
H36A H 0.3237 0.9743 0.3502 0.036 Uiso 1 1 calc R . .
C37B C 0.2296(2) 0.92027(17) 0.38820(13) 0.0320(6) Uani 1 1 d . . .
H37A H 0.1792 0.9334 0.3603 0.038 Uiso 1 1 calc R . .
C38B C 0.21825(18) 0.87537(17) 0.43568(12) 0.0289(5) Uani 1 1 d . . .
H38A H 0.1602 0.8584 0.4393 0.035 Uiso 1 1 calc R . .
C41B C 0.48317(18) 1.04271(16) 0.71909(12) 0.0274(5) Uani 1 1 d . . .
H41A H 0.5235 1.0655 0.6979 0.033 Uiso 1 1 calc R . .
C40B C 0.42163(17) 0.97562(15) 0.68421(11) 0.0221(5) Uani 1 1 d . . .
C43B C 0.4230(2) 1.04047(18) 0.81726(14) 0.0352(6) Uani 1 1 d . . .
H43A H 0.4236 1.0617 0.8623 0.042 Uiso 1 1 calc R . .
C42B C 0.4834(2) 1.07523(17) 0.78629(13) 0.0328(6) Uani 1 1 d . . .
H42A H 0.5240 1.1201 0.8103 0.039 Uiso 1 1 calc R . .
C45B C 0.36055(18) 0.94017(16) 0.71367(13) 0.0292(5) Uani 1 1 d . . .
H45A H 0.3200 0.8953 0.6895 0.035 Uiso 1 1 calc R . .
C44B C 0.3614(2) 0.97388(18) 0.78121(14) 0.0363(6) Uani 1 1 d . . .
H44A H 0.3205 0.9516 0.8022 0.044 Uiso 1 1 calc R . .
C28B C 0.67214(17) 0.82787(16) 0.76968(12) 0.0255(5) Uani 1 1 d . . .
C29B C 0.7160(2) 0.7717(2) 0.80177(15) 0.0376(6) Uani 1 1 d . . .
H29A H 0.7585 0.7388 0.7834 0.045 Uiso 1 1 calc R . .
C31B C 0.6301(2) 0.8122(2) 0.88856(15) 0.0475(8) Uani 1 1 d . . .
H31A H 0.6164 0.8069 0.9289 0.057 Uiso 1 1 calc R . .
C33B C 0.6075(2) 0.8759(2) 0.79521(15) 0.0466(8) Uani 1 1 d . . .
H33A H 0.5786 0.9141 0.7729 0.056 Uiso 1 1 calc R . .
C32B C 0.5860(3) 0.8662(3) 0.85506(16) 0.0552(9) Uani 1 1 d . . .
H32A H 0.5412 0.8970 0.8722 0.066 Uiso 1 1 calc R . .
C30B C 0.6958(2) 0.7650(2) 0.86229(16) 0.0475(8) Uani 1 1 d . . .
H30A H 0.7265 0.7286 0.8855 0.057 Uiso 1 1 calc R . .
C22B C 0.77601(17) 0.73903(17) 0.59532(13) 0.0276(5) Uani 1 1 d . . .
C27B C 0.84262(19) 0.7599(2) 0.56310(15) 0.0381(6) Uani 1 1 d . . .
H27A H 0.8370 0.8047 0.5424 0.046 Uiso 1 1 calc R . .
C26B C 0.9186(2) 0.7126(2) 0.56219(17) 0.0441(7) Uani 1 1 d . . .
H26A H 0.9639 0.7260 0.5407 0.053 Uiso 1 1 calc R . .
C23B C 0.78237(18) 0.67259(18) 0.62641(13) 0.0310(6) Uani 1 1 d . . .
H23A H 0.7371 0.6592 0.6479 0.037 Uiso 1 1 calc R . .
C24B C 0.85871(19) 0.62622(19) 0.62459(14) 0.0347(6) Uani 1 1 d . . .
H24A H 0.8641 0.5811 0.6450 0.042 Uiso 1 1 calc R . .
C25B C 0.92648(19) 0.6460(2) 0.59306(15) 0.0389(7) Uani 1 1 d . . .
H25A H 0.9771 0.6146 0.5926 0.047 Uiso 1 1 calc R . .
O5B O 0.45901(11) 0.86753(10) 0.51264(8) 0.0225(3) Uani 1 1 d . . .
O3B O 0.70013(12) 0.78750(12) 0.59124(9) 0.0291(4) Uani 1 1 d . . .
O6B O 0.41991(12) 0.94581(10) 0.61515(8) 0.0236(3) Uani 1 1 d . . .
O4B O 0.69800(12) 0.83641(11) 0.70995(8) 0.0274(4) Uani 1 1 d . . .
P5 P 0.09653(6) 0.64008(6) 0.42521(5) 0.0456(2) Uani 1 1 d . . .
F2 F 0.13740(15) 0.68454(14) 0.37586(12) 0.0659(6) Uani 1 1 d . . .
F5 F 0.05319(13) 0.59487(14) 0.47288(12) 0.0595(6) Uani 1 1 d . . .
F3 F 0.05847(14) 0.56134(14) 0.36455(12) 0.0607(6) Uani 1 1 d . . .
F4 F 0.00271(16) 0.68269(15) 0.40840(15) 0.0770(8) Uani 1 1 d . . .
F1 F 0.18969(13) 0.59718(17) 0.44138(13) 0.0739(7) Uani 1 1 d . . .
F6 F 0.1298(2) 0.72031(16) 0.48449(13) 0.0862(9) Uani 1 1 d . . .
P8 P 0.43928(5) 0.76277(5) 0.02216(3) 0.03187(16) Uani 1 1 d D . .
F12 F 0.42262(13) 0.85972(11) 0.04987(9) 0.0466(4) Uani 1 1 d D A .
F11 F 0.45507(15) 0.66524(11) -0.00581(9) 0.0532(5) Uani 1 1 d D A .
F8 F 0.54481(14) 0.78559(16) 0.03921(17) 0.0687(9) Uani 0.918(5) 1 d P A 1
F7 F 0.33158(16) 0.74063(17) 0.00287(16) 0.0733(10) Uani 0.918(5) 1 d P A 1
F9 F 0.4391(2) 0.74571(13) 0.09340(10) 0.0630(9) Uani 0.918(5) 1 d P A 1
F10 F 0.4345(2) 0.77980(15) -0.05091(11) 0.0618(8) Uani 0.918(5) 1 d P A 1
F8A F 0.5270(13) 0.7705(12) 0.0808(10) 0.071(7) Uani 0.082(5) 1 d PD A 2
F10A F 0.5038(16) 0.7872(11) -0.0229(11) 0.071(7) Uani 0.082(5) 1 d PD A 2
F7A F 0.3565(13) 0.7518(11) -0.0358(10) 0.071(7) Uani 0.082(5) 1 d PD A 2
F9A F 0.3781(16) 0.7348(11) 0.0675(11) 0.071(7) Uani 0.082(5) 1 d PD A 2
O5A O 0.87002(11) 0.62014(11) -0.06384(8) 0.0252(4) Uani 1 1 d . . .
O2B O 0.42742(13) 0.68024(12) 0.67658(9) 0.0306(4) Uani 1 1 d . . .
C16B C 0.34475(18) 0.70331(16) 0.69476(14) 0.0296(5) Uani 1 1 d U . .
C17B C 0.3483(2) 0.73953(18) 0.76187(16) 0.0421(7) Uani 1 1 d U . .
H17A H 0.4030 0.7488 0.7922 0.051 Uiso 1 1 calc R . .
C18B C 0.2676(4) 0.7614(3) 0.7820(2) 0.0739(13) Uani 1 1 d U . .
H18A H 0.2678 0.7855 0.8265 0.089 Uiso 1 1 calc R . .
C21B C 0.2652(2) 0.6883(2) 0.6479(2) 0.0537(9) Uani 1 1 d U . .
H21A H 0.2645 0.6633 0.6035 0.064 Uiso 1 1 calc R . .
P2B P 0.63035(4) 0.80354(4) 0.64049(3) 0.02181(12) Uani 1 1 d . . .
O1B O 0.44103(10) 0.62045(10) 0.56290(8) 0.0189(3) Uani 1 1 d . . .
O1A O 0.75120(10) 0.73137(10) 0.10177(8) 0.0206(3) Uani 1 1 d . . .
O6A O 0.99697(11) 0.72509(12) -0.03527(8) 0.0257(4) Uani 1 1 d . . .
C19B C 0.1879(4) 0.7476(4) 0.7368(4) 0.0999(18) Uani 1 1 d U . .
H19A H 0.1342 0.7621 0.7511 0.120 Uiso 1 1 calc R . .
C47 C 0.1813(3) 0.5128(3) 0.2461(2) 0.0696(12) Uani 1 1 d . . .
H47A H 0.1390 0.5413 0.2708 0.104 Uiso 1 1 calc R . .
H47B H 0.1528 0.4605 0.2183 0.104 Uiso 1 1 calc R . .
H47C H 0.2002 0.5474 0.2189 0.104 Uiso 1 1 calc R . .
C46 C 0.2602(3) 0.4962(2) 0.2922(2) 0.0534(10) Uani 1 1 d . . .
N7 N 0.3224(2) 0.48396(18) 0.3290(2) 0.0654(10) Uani 1 1 d . . .
C20B C 0.1855(3) 0.7124(4) 0.6704(3) 0.0940(16) Uani 1 1 d U . .
H20A H 0.1305 0.7047 0.6404 0.113 Uiso 1 1 calc R . .

loop_
_atom_site_aniso_label
_atom_site_aniso_U_11
_atom_site_aniso_U_22
_atom_site_aniso_U_33
_atom_site_aniso_U_23
_atom_site_aniso_U_13
_atom_site_aniso_U_12
Fe1 0.01480(15) 0.01975(16) 0.01296(15) 0.00123(11) 0.00602(11) -0.00045(11)
P1B 0.0253(3) 0.0187(3) 0.0151(3) 0.0055(2) 0.0099(2) 0.0037(2)
P1A 0.0159(3) 0.0234(3) 0.0154(3) 0.0052(2) 0.0056(2) 0.0002(2)
P3A 0.0173(3) 0.0291(3) 0.0159(3) 0.0066(2) 0.0062(2) 0.0026(2)
P3B 0.0261(3) 0.0175(3) 0.0161(3) 0.0040(2) 0.0063(2) 0.0023(2)
P2A 0.0182(3) 0.0316(3) 0.0183(3) 0.0093(2) 0.0043(2) 0.0035(2)
N5A 0.0181(9) 0.0265(10) 0.0160(9) 0.0088(7) 0.0057(7) 0.0025(7)
N4A 0.0218(10) 0.0355(12) 0.0175(9) 0.0077(8) 0.0051(8) 0.0059(8)
N6A 0.0205(10) 0.0337(12) 0.0196(10) 0.0069(8) 0.0063(8) 0.0066(8)
N4B 0.0268(10) 0.0217(10) 0.0187(9) 0.0058(7) 0.0039(8) 0.0028(8)
N5B 0.0228(9) 0.0192(9) 0.0184(9) 0.0046(7) 0.0069(7) 0.0031(7)
N6B 0.0276(11) 0.0217(10) 0.0256(11) 0.0062(8) 0.0038(8) -0.0007(8)
N1A 0.0160(9) 0.0206(9) 0.0161(9) 0.0011(7) 0.0058(7) -0.0009(7)
N1B 0.0139(8) 0.0189(9) 0.0144(8) 0.0016(7) 0.0035(7) 0.0003(7)
N3A 0.0154(8) 0.0195(9) 0.0151(9) 0.0030(7) 0.0040(7) 0.0003(7)
N3B 0.0156(9) 0.0229(10) 0.0166(9) -0.0015(7) 0.0056(7) -0.0001(7)
N2B 0.0189(9) 0.0197(9) 0.0140(9) 0.0013(7) 0.0044(7) -0.0001(7)
N2A 0.0170(9) 0.0239(10) 0.0150(9) -0.0001(7) 0.0049(7) 0.0012(7)
C8A 0.0150(10) 0.0273(12) 0.0159(10) 0.0067(8) 0.0063(8) 0.0005(8)
C9A 0.0192(10) 0.0236(11) 0.0150(10) 0.0027(8) 0.0064(8) 0.0014(8)
C5A 0.0192(11) 0.0219(11) 0.0185(11) 0.0017(8) 0.0056(8) 0.0002(8)
C13A 0.0294(12) 0.0232(12) 0.0176(11) 0.0006(9) 0.0017(9) -0.0030(9)
C10A 0.0162(10) 0.0208(11) 0.0158(10) 0.0020(8) 0.0051(8) -0.0006(8)
C11A 0.0158(10) 0.0229(11) 0.0160(10) 0.0036(8) 0.0058(8) -0.0009(8)
C7A 0.0199(11) 0.0198(11) 0.0202(11) 0.0035(8) 0.0064(8) -0.0029(8)
C15A 0.0184(10) 0.0231(11) 0.0182(11) 0.0052(8) 0.0063(8) -0.0009(8)
C14A 0.0238(11) 0.0235(12) 0.0215(11) 0.0057(9) 0.0038(9) -0.0049(9)
C2A 0.0334(13) 0.0267(13) 0.0185(11) -0.0042(9) 0.0063(10) 0.0058(10)
C12A 0.0243(11) 0.0248(12) 0.0148(10) 0.0008(8) 0.0061(9) -0.0022(9)
C3A 0.0332(14) 0.0205(12) 0.0286(13) -0.0037(9) 0.0049(10) -0.0005(10)
C6A 0.0179(10) 0.0203(11) 0.0179(10) 0.0013(8) 0.0068(8) -0.0002(8)
C1A 0.0235(11) 0.0299(13) 0.0163(11) 0.0009(9) 0.0070(9) 0.0034(9)
C4A 0.0296(13) 0.0213(12) 0.0244(12) 0.0015(9) 0.0080(10) -0.0015(9)
C7B 0.0145(10) 0.0203(11) 0.0188(10) 0.0031(8) 0.0068(8) 0.0001(8)
C8B 0.0205(10) 0.0132(10) 0.0161(10) 0.0004(7) 0.0080(8) -0.0031(8)
C6B 0.0139(9) 0.0160(10) 0.0159(10) -0.0004(7) 0.0036(8) -0.0005(7)
C11B 0.0154(10) 0.0240(11) 0.0154(10) 0.0004(8) 0.0041(8) 0.0006(8)
C9B 0.0196(10) 0.0149(10) 0.0183(10) 0.0018(8) 0.0053(8) -0.0010(8)
C10B 0.0154(10) 0.0161(10) 0.0165(10) 0.0009(8) 0.0036(8) 0.0010(7)
C1B 0.0247(12) 0.0246(12) 0.0179(11) 0.0053(9) 0.0042(9) -0.0014(9)
C5B 0.0168(10) 0.0185(10) 0.0154(10) 0.0012(8) 0.0043(8) 0.0010(8)
C3B 0.0211(11) 0.0301(13) 0.0222(12) 0.0014(9) -0.0006(9) 0.0068(9)
C4B 0.0193(11) 0.0264(12) 0.0181(11) 0.0008(9) 0.0050(8) 0.0030(9)
C15B 0.0171(11) 0.0351(14) 0.0215(12) 0.0008(9) 0.0088(9) -0.0005(9)
C12B 0.0208(11) 0.0336(14) 0.0216(12) 0.0050(10) 0.0050(9) 0.0045(9)
C14B 0.0143(11) 0.0499(17) 0.0284(13) 0.0016(11) 0.0086(10) 0.0046(10)
C13B 0.0196(12) 0.0470(17) 0.0282(13) 0.0059(11) 0.0036(10) 0.0110(11)
C2B 0.0274(12) 0.0277(13) 0.0209(12) 0.0062(9) -0.0003(9) 0.0036(9)
O3A 0.0218(8) 0.0350(10) 0.0259(9) 0.0142(7) 0.0044(7) 0.0034(7)
O4A 0.0196(8) 0.0352(10) 0.0277(9) 0.0135(7) 0.0013(7) 0.0015(7)
C34A 0.0233(12) 0.0278(13) 0.0284(13) 0.0117(10) 0.0073(10) 0.0053(9)
C40A 0.0178(11) 0.0358(14) 0.0334(14) 0.0165(11) -0.0017(10) 0.0051(10)
C35A 0.0437(16) 0.0351(15) 0.0264(13) 0.0107(11) 0.0102(12) 0.0000(12)
C37A 0.0330(14) 0.0308(15) 0.0474(17) 0.0102(12) 0.0119(13) 0.0002(11)
C41A 0.0267(14) 0.0540(19) 0.0500(18) 0.0301(15) 0.0129(12) 0.0107(12)
C39A 0.0409(15) 0.0358(15) 0.0247(13) 0.0036(11) 0.0136(11) -0.0005(11)
C36A 0.0486(18) 0.0357(16) 0.0305(15) 0.0074(12) 0.0009(13) -0.0043(13)
C38A 0.0484(18) 0.0413(17) 0.0390(16) 0.0061(13) 0.0270(14) -0.0005(13)
C42A 0.0320(16) 0.080(3) 0.091(3) 0.060(2) 0.0194(18) 0.0099(16)
C43A 0.049(2) 0.048(2) 0.122(4) 0.046(2) -0.006(2) -0.0074(17)
C45A 0.0507(19) 0.0387(17) 0.0386(17) 0.0113(13) -0.0014(14) 0.0114(13)
C44A 0.078(3) 0.037(2) 0.075(3) 0.0172(18) -0.017(2) 0.0024(18)
C27A 0.0296(15) 0.0475(19) 0.067(2) 0.0273(16) 0.0138(14) 0.0017(13)
C22A 0.0159(11) 0.0435(15) 0.0252(12) 0.0167(11) 0.0049(9) -0.0030(10)
C25A 0.0321(18) 0.134(5) 0.097(4) 0.094(3) -0.001(2) -0.009(2)
C23A 0.0252(13) 0.069(2) 0.0239(13) 0.0131(13) 0.0072(10) -0.0097(13)
C26A 0.0348(19) 0.088(3) 0.116(4) 0.076(3) 0.016(2) 0.0052(18)
C24A 0.0314(17) 0.141(4) 0.0285(16) 0.033(2) 0.0014(13) -0.027(2)
C16A 0.0310(13) 0.0247(12) 0.0231(12) 0.0063(9) 0.0144(10) 0.0049(9)
C21A 0.0432(16) 0.0276(14) 0.0258(13) 0.0036(10) 0.0027(11) 0.0045(11)
C20A 0.0547(19) 0.0417(17) 0.0292(15) 0.0087(12) 0.0060(13) 0.0170(14)
C19A 0.072(2) 0.0396(18) 0.053(2) 0.0262(15) 0.0339(18) 0.0236(16)
C18A 0.052(2) 0.0357(19) 0.104(3) 0.0315(19) 0.032(2) 0.0033(15)
C17A 0.0324(15) 0.0339(17) 0.079(2) 0.0191(16) 0.0153(15) -0.0016(12)
O2A 0.0260(9) 0.0247(9) 0.0195(8) 0.0033(6) 0.0051(7) -0.0020(7)
C33A 0.0245(12) 0.0275(12) 0.0176(11) 0.0068(9) 0.0006(9) 0.0005(9)
C28A 0.0268(12) 0.0255(12) 0.0183(11) 0.0057(9) -0.0003(9) 0.0023(9)
C29A 0.0365(15) 0.0305(15) 0.0352(15) 0.0023(11) -0.0024(12) 0.0119(11)
C32A 0.0276(13) 0.0423(16) 0.0255(13) 0.0127(11) -0.0026(10) -0.0047(11)
C31A 0.0380(16) 0.0394(17) 0.0398(16) 0.0158(13) -0.0095(13) -0.0113(12)
C30A 0.056(2) 0.0214(14) 0.0481(18) 0.0065(12) -0.0165(15) -0.0022(12)
C34B 0.0318(12) 0.0154(11) 0.0151(10) 0.0009(8) 0.0041(9) 0.0019(9)
C39B 0.0334(13) 0.0208(12) 0.0205(11) 0.0037(9) 0.0072(10) 0.0002(9)
C35B 0.0361(14) 0.0211(12) 0.0183(11) 0.0037(9) 0.0050(10) -0.0032(9)
C36B 0.0472(16) 0.0214(12) 0.0197(12) 0.0040(9) 0.0026(11) -0.0037(10)
C37B 0.0420(15) 0.0272(14) 0.0225(13) 0.0028(10) -0.0011(11) 0.0019(11)
C38B 0.0301(13) 0.0311(14) 0.0225(12) 0.0005(10) 0.0044(10) 0.0000(10)
C41B 0.0361(14) 0.0216(12) 0.0255(12) 0.0041(9) 0.0102(10) -0.0006(10)
C40B 0.0314(12) 0.0195(11) 0.0157(10) 0.0030(8) 0.0062(9) 0.0055(9)
C43B 0.0511(17) 0.0325(15) 0.0225(13) 0.0005(10) 0.0155(12) 0.0016(12)
C42B 0.0447(16) 0.0259(13) 0.0246(13) -0.0016(10) 0.0082(11) -0.0041(11)
C45B 0.0346(14) 0.0243(13) 0.0279(13) 0.0005(10) 0.0115(11) -0.0016(10)
C44B 0.0455(17) 0.0349(15) 0.0329(15) 0.0060(11) 0.0214(13) -0.0006(12)
C28B 0.0254(12) 0.0295(13) 0.0187(11) 0.0042(9) -0.0003(9) -0.0054(9)
C29B 0.0331(15) 0.0430(17) 0.0411(16) 0.0215(13) 0.0047(12) -0.0018(12)
C31B 0.0525(19) 0.064(2) 0.0210(14) 0.0092(13) -0.0016(13) -0.0237(16)
C33B 0.060(2) 0.056(2) 0.0238(14) 0.0077(13) 0.0058(13) 0.0230(16)
C32B 0.066(2) 0.071(3) 0.0261(16) -0.0006(15) 0.0153(15) 0.0149(19)
C30B 0.0452(18) 0.057(2) 0.0431(18) 0.0302(16) -0.0034(14) -0.0126(15)
C22B 0.0231(12) 0.0337(14) 0.0257(13) 0.0050(10) 0.0059(10) 0.0039(10)
C27B 0.0331(15) 0.0447(17) 0.0417(17) 0.0139(13) 0.0156(12) 0.0031(12)
C26B 0.0290(15) 0.055(2) 0.0513(19) 0.0104(15) 0.0182(13) 0.0022(13)
C23B 0.0269(13) 0.0380(15) 0.0291(14) 0.0075(11) 0.0081(10) 0.0033(11)
C24B 0.0312(14) 0.0368(16) 0.0346(15) 0.0072(11) 0.0030(11) 0.0065(11)
C25B 0.0236(13) 0.0463(18) 0.0437(17) 0.0033(13) 0.0062(12) 0.0068(12)
O5B 0.0287(9) 0.0241(9) 0.0169(8) 0.0068(6) 0.0074(7) 0.0021(7)
O3B 0.0282(9) 0.0387(11) 0.0260(9) 0.0139(8) 0.0110(7) 0.0075(8)
O6B 0.0353(9) 0.0198(8) 0.0161(8) 0.0034(6) 0.0059(7) 0.0072(7)
O4B 0.0265(9) 0.0328(10) 0.0224(9) 0.0074(7) 0.0028(7) -0.0035(7)
P5 0.0362(4) 0.0408(5) 0.0663(6) 0.0105(4) 0.0292(4) -0.0006(3)
F2 0.0645(14) 0.0615(14) 0.0810(16) 0.0111(11) 0.0462(12) -0.0109(11)
F5 0.0433(11) 0.0673(14) 0.0852(16) 0.0435(12) 0.0246(10) 0.0079(9)
F3 0.0447(11) 0.0563(13) 0.0776(15) 0.0082(11) 0.0133(10) -0.0052(9)
F4 0.0659(14) 0.0699(16) 0.130(2) 0.0602(15) 0.0590(15) 0.0329(12)
F1 0.0246(10) 0.106(2) 0.0983(19) 0.0334(15) 0.0169(11) 0.0161(11)
F6 0.114(2) 0.0668(16) 0.0772(17) -0.0085(13) 0.0522(16) -0.0252(15)
P8 0.0370(4) 0.0319(4) 0.0248(3) -0.0032(3) 0.0145(3) -0.0087(3)
F12 0.0608(12) 0.0338(10) 0.0407(10) -0.0009(7) 0.0105(9) -0.0015(8)
F11 0.0878(15) 0.0341(10) 0.0409(10) -0.0034(8) 0.0362(10) 0.0008(9)
F8 0.0284(11) 0.0670(16) 0.111(2) 0.0273(15) 0.0084(12) -0.0084(10)
F7 0.0438(13) 0.0704(17) 0.088(2) -0.0167(14) 0.0145(13) -0.0220(12)
F9 0.134(3) 0.0345(12) 0.0237(10) 0.0005(8) 0.0323(13) -0.0038(13)
F10 0.104(2) 0.0549(14) 0.0339(12) 0.0131(10) 0.0268(13) 0.0194(13)
F8A 0.079(12) 0.068(10) 0.061(11) -0.011(7) 0.034(9) -0.001(8)
F10A 0.079(12) 0.068(10) 0.061(11) -0.011(7) 0.034(9) -0.001(8)
F7A 0.079(12) 0.068(10) 0.061(11) -0.011(7) 0.034(9) -0.001(8)
F9A 0.079(12) 0.068(10) 0.061(11) -0.011(7) 0.034(9) -0.001(8)
O5A 0.0237(8) 0.0329(10) 0.0186(8) 0.0033(7) 0.0065(7) 0.0010(7)
O2B 0.0425(11) 0.0347(10) 0.0256(9) 0.0152(8) 0.0227(8) 0.0144(8)
C16B 0.0373(14) 0.0228(12) 0.0362(14) 0.0094(10) 0.0234(11) 0.0011(10)
C17B 0.071(2) 0.0294(15) 0.0397(16) 0.0144(12) 0.0374(15) 0.0149(13)
C18B 0.115(3) 0.056(2) 0.088(3) 0.036(2) 0.088(3) 0.034(2)
C21B 0.0383(17) 0.049(2) 0.072(2) 0.0107(17) 0.0145(16) -0.0126(14)
P2B 0.0240(3) 0.0236(3) 0.0184(3) 0.0059(2) 0.0047(2) 0.0013(2)
O1B 0.0219(8) 0.0196(8) 0.0184(8) 0.0047(6) 0.0118(6) -0.0005(6)
O1A 0.0188(8) 0.0290(9) 0.0158(8) 0.0063(6) 0.0070(6) -0.0028(6)
O6A 0.0192(8) 0.0416(11) 0.0207(8) 0.0125(7) 0.0085(7) 0.0026(7)
C19B 0.073(3) 0.103(4) 0.171(5) 0.068(4) 0.097(3) 0.031(3)
C47 0.087(3) 0.077(3) 0.045(2) 0.013(2) 0.018(2) -0.013(2)
C46 0.052(2) 0.0352(18) 0.080(3) 0.0035(17) 0.043(2) -0.0054(15)
N7 0.0410(17) 0.0324(16) 0.129(3) 0.0130(17) 0.040(2) -0.0008(12)
C20B 0.034(2) 0.102(4) 0.157(5) 0.046(3) 0.029(3) -0.012(2)

loop_
_atom_type_symbol
_atom_type_description
_atom_type_scat_dispersion_real
_atom_type_scat_dispersion_imag
_atom_type_scat_source
C C 0.0033 0.0016 'International Tables Vol C Tables 4.2.6.8 and 6.1.1.4'
H H 0.0000 0.0000 'International Tables Vol C Tables 4.2.6.8 and 6.1.1.4'
N N 0.0061 0.0033 'International Tables Vol C Tables 4.2.6.8 and 6.1.1.4'
O O 0.0106 0.0060 'International Tables Vol C Tables 4.2.6.8 and 6.1.1.4'
F F 0.0171 0.0103 'International Tables Vol C Tables 4.2.6.8 and 6.1.1.4'
P P 0.1023 0.0942 'International Tables Vol C Tables 4.2.6.8 and 6.1.1.4'
Fe Fe 0.3463 0.8444 'International Tables Vol C Tables 4.2.6.8 and 6.1.1.4'

loop_
_geom_angle_atom_site_label_1
_geom_angle_atom_site_label_2
_geom_angle_atom_site_label_3
_geom_angle
N1A Fe1 N3A 81.16(9)
N1A Fe1 N3B 98.82(9)
N1A Fe1 N2B 98.88(9)
N1A Fe1 N2A 81.20(9)
N1B Fe1 N1A 178.16(8)
N1B Fe1 N3A 100.68(9)
N1B Fe1 N3B 81.19(9)
N1B Fe1 N2B 81.14(9)
N1B Fe1 N2A 96.96(9)
N3A Fe1 N2A 162.36(8)
N3B Fe1 N3A 91.00(9)
N3B Fe1 N2B 162.28(8)
N3B Fe1 N2A 91.87(9)
N2B Fe1 N3A 90.92(9)
N2B Fe1 N2A 91.62(9)
N4B P1B O1B 108.13(11)
N5B P1B N4B 117.90(11)
N5B P1B O1B 109.64(11)
O2B P1B N4B 109.33(11)
O2B P1B N5B 111.84(11)
O2B P1B O1B 98.12(10)
N5A P1A N4A 119.47(11)
N5A P1A O2A 111.44(11)
N5A P1A O1A 105.07(10)
N4A P1A O2A 106.14(11)
N4A P1A O1A 109.24(11)
O2A P1A O1A 104.53(10)
N5A P3A O5A 110.41(11)
N6A P3A N5A 117.00(11)
N6A P3A O5A 110.98(12)
O6A P3A N5A 111.53(11)
O6A P3A N6A 105.86(11)
O6A P3A O5A 99.59(10)
N6B P3B N5B 117.27(11)
N6B P3B O5B 106.91(11)
N6B P3B O6B 110.08(11)
O5B P3B N5B 110.97(11)
O5B P3B O6B 99.56(10)
O6B P3B N5B 110.55(11)
N4A P2A O4A 110.27(12)
N6A P2A N4A 116.97(11)
N6A P2A O4A 111.14(11)
O3A P2A N4A 111.27(11)
O3A P2A N6A 110.42(12)
O3A P2A O4A 94.53(10)
P1A N5A P3A 120.85(13)
P1A N4A P2A 120.48(13)
P3A N6A P2A 122.46(14)
P1B N4B P2B 122.20(13)
P1B N5B P3B 121.63(13)
P2B N6B P3B 122.18(14)
C10A N1A Fe1 119.14(15)
C6A N1A Fe1 119.42(15)
C6A N1A C10A 121.43(19)
C6B N1B Fe1 119.21(15)
C10B N1B Fe1 119.19(15)
C10B N1B C6B 121.28(19)
C11A N3A Fe1 115.13(15)
C15A N3A Fe1 126.92(15)
C15A N3A C11A 117.95(19)
C11B N3B Fe1 114.63(15)
C15B N3B Fe1 127.58(17)
C15B N3B C11B 117.7(2)
C1B N2B Fe1 127.99(16)
C1B N2B C5B 117.6(2)
C5B N2B Fe1 114.40(15)
C5A N2A Fe1 114.69(15)
C1A N2A Fe1 128.02(17)
C1A N2A C5A 117.3(2)
C9A C8A C7A 121.9(2)
O1A C8A C9A 116.3(2)
O1A C8A C7A 121.8(2)
C8A C9A H9A 121.1
C10A C9A C8A 117.8(2)
C10A C9A H9A 121.1
N2A C5A C6A 112.7(2)
N2A C5A C4A 121.8(2)
C4A C5A C6A 125.4(2)
C14A C13A H13 120.8
C14A C13A C12A 118.4(2)
C12A C13A H13 120.8
N1A C10A C9A 120.3(2)
N1A C10A C11A 111.88(19)
C9A C10A C11A 127.8(2)
N3A C11A C10A 112.65(19)
N3A C11A C12A 121.8(2)
C12A C11A C10A 125.5(2)
C8A C7A H7A 121.3
C6A C7A C8A 117.4(2)
C6A C7A H7A 121.3
N3A C15A H15 118.6
N3A C15A C14A 122.8(2)
C14A C15A H15 118.6
C13A C14A C15A 119.3(2)
C13A C14A H14 120.4
C15A C14A H14 120.4
C3A C2A H2A 120.5
C3A C2A C1A 119.0(2)
C1A C2A H2A 120.5
C13A C12A H12 120.2
C11A C12A C13A 119.7(2)
C11A C12A H12 120.2
C2A C3A H3A 120.7
C2A C3A C4A 118.7(2)
C4A C3A H3A 120.7
N1A C6A C5A 111.94(19)
N1A C6A C7A 121.2(2)
C7A C6A C5A 126.9(2)
N2A C1A C2A 123.3(2)
N2A C1A H1A 118.3
C2A C1A H1A 118.3
C5A C4A C3A 119.9(2)
C5A C4A H4A 120.1
C3A C4A H4A 120.1
C8B C7B H7B 121.4
C8B C7B C6B 117.2(2)
C6B C7B H7B 121.4
C7B C8B C9B 122.3(2)
C7B C8B O1B 118.85(19)
O1B C8B C9B 118.9(2)
N1B C6B C7B 121.2(2)
N1B C6B C5B 111.81(19)
C7B C6B C5B 126.9(2)
N3B C11B C10B 112.9(2)
N3B C11B C12B 122.2(2)
C12B C11B C10B 124.9(2)
C8B C9B H9B 121.4
C10B C9B C8B 117.2(2)
C10B C9B H9B 121.4
N1B C10B C11B 111.74(19)
N1B C10B C9B 120.7(2)
C9B C10B C11B 127.5(2)
N2B C1B H1B 118.6
N2B C1B C2B 122.9(2)
C2B C1B H1B 118.6
N2B C5B C6B 113.19(19)
N2B C5B C4B 122.4(2)
C4B C5B C6B 124.4(2)
C4B C3B H3B 120.5
C4B C3B C2B 118.9(2)
C2B C3B H3B 120.5
C5B C4B C3B 119.1(2)
C5B C4B H4B 120.5
C3B C4B H4B 120.5
N3B C15B H15A 118.7
N3B C15B C14B 122.7(2)
C14B C15B H15A 118.7
C11B C12B H12A 120.5
C11B C12B C13B 119.0(2)
C13B C12B H12A 120.5
C15B C14B H14A 120.4
C13B C14B C15B 119.2(2)
C13B C14B H14A 120.4
C12B C13B H13A 120.4
C14B C13B C12B 119.2(2)
C14B C13B H13A 120.4
C1B C2B C3B 119.1(2)
C1B C2B H2B 120.4
C3B C2B H2B 120.4
C34A O3A P2A 122.72(15)
C40A O4A P2A 120.39(15)
C35A C34A O3A 121.1(2)
C39A C34A O3A 116.7(2)
C39A C34A C35A 122.0(3)
C41A C40A O4A 119.3(3)
C41A C40A C45A 122.1(3)
C45A C40A O4A 118.3(3)
C34A C35A H35 120.4
C34A C35A C36A 119.1(3)
C36A C35A H35 120.4
C36A C37A H37 120.2
C36A C37A C38A 119.6(3)
C38A C37A H37 120.2
C40A C41A H41 121.2
C40A C41A C42A 117.6(3)
C42A C41A H41 121.2
C34A C39A H39 120.9
C34A C39A C38A 118.2(3)
C38A C39A H39 120.9
C35A C36A H36 119.9
C37A C36A C35A 120.1(3)
C37A C36A H36 119.9
C37A C38A C39A 121.1(3)
C37A C38A H38 119.5
C39A C38A H38 119.5
C41A C42A H42 119.7
C43A C42A C41A 120.6(4)
C43A C42A H42 119.7
C42A C43A H43 119.9
C44A C43A C42A 120.2(4)
C44A C43A H43 119.9
C40A C45A H45 120.4
C40A C45A C44A 119.3(4)
C44A C45A H45 120.4
C43A C44A C45A 120.2(4)
C43A C44A H44 119.9
C45A C44A H44 119.9
C22A C27A H27 120.8
C26A C27A H27 120.8
C26A C27A C22A 118.4(4)
C27A C22A O6A 118.7(3)
C23A C22A C27A 123.2(3)
C23A C22A O6A 118.0(3)
C26A C25A H25 119.3
C26A C25A C24A 121.4(3)
C24A C25A H25 119.3
C22A C23A H23 121.4
C22A C23A C24A 117.3(4)
C24A C23A H23 121.4
C27A C26A H26 119.8
C25A C26A C27A 120.4(4)
C25A C26A H26 119.8
C25A C24A C23A 119.3(4)
C25A C24A H24 120.4
C23A C24A H24 120.4
C21A C16A C17A 122.5(3)
C21A C16A O2A 121.9(2)
C17A C16A O2A 115.5(2)
C16A C21A H21 121.0
C16A C21A C20A 118.0(3)
C20A C21A H21 121.0
C21A C20A H20 119.7
C21A C20A C19A 120.5(3)
C19A C20A H20 119.7
C20A C19A H19 120.1
C18A C19A C20A 119.8(3)
C18A C19A H19 120.1
C19A C18A H18 119.7
C19A C18A C17A 120.7(3)
C17A C18A H18 119.7
C16A C17A H17 120.7
C18A C17A C16A 118.6(3)
C18A C17A H17 120.7
C16A O2A P1A 125.02(16)
C28A C33A H33 120.6
C28A C33A C32A 118.7(2)
C32A C33A H33 120.6
C33A C28A C29A 121.5(2)
C33A C28A O5A 121.2(2)
C29A C28A O5A 117.2(2)
C28A C29A H29 120.4
C30A C29A C28A 119.1(3)
C30A C29A H29 120.4
C33A C32A H32 119.8
C31A C32A C33A 120.4(3)
C31A C32A H32 119.8
C32A C31A H31 120.0
C32A C31A C30A 120.0(3)
C30A C31A H31 120.0
C29A C30A C31A 120.3(3)
C29A C30A H30 119.9
C31A C30A H30 119.9
C39B C34B O5B 122.5(2)
C35B C34B C39B 122.1(2)
C35B C34B O5B 115.4(2)
C34B C39B H39A 120.9
C38B C39B C34B 118.3(2)
C38B C39B H39A 120.9
C34B C35B H35A 120.7
C34B C35B C36B 118.6(2)
C36B C35B H35A 120.7
C35B C36B H36A 119.7
C35B C36B C37B 120.7(2)
C37B C36B H36A 119.7
C36B C37B H37A 120.0
C36B C37B C38B 119.9(3)
C38B C37B H37A 120.0
C39B C38B C37B 120.4(3)
C39B C38B H38A 119.8
C37B C38B H38A 119.8
C40B C41B H41A 120.5
C40B C41B C42B 118.9(2)
C42B C41B H41A 120.5
C41B C40B O6B 118.0(2)
C45B C40B C41B 122.4(2)
C45B C40B O6B 119.5(2)
C42B C43B H43A 119.9
C42B C43B C44B 120.2(2)
C44B C43B H43A 119.9
C41B C42B H42A 120.1
C43B C42B C41B 119.8(3)
C43B C42B H42A 120.1
C40B C45B H45A 121.0
C40B C45B C44B 117.9(2)
C44B C45B H45A 121.0
C43B C44B C45B 120.7(3)
C43B C44B H44A 119.7
C45B C44B H44A 119.7
C29B C28B C33B 121.7(3)
C29B C28B O4B 117.1(2)
C33B C28B O4B 121.2(2)
C28B C29B H29A 120.7
C28B C29B C30B 118.6(3)
C30B C29B H29A 120.7
C32B C31B H31A 120.1
C32B C31B C30B 119.8(3)
C30B C31B H31A 120.1
C28B C33B H33A 120.6
C28B C33B C32B 118.8(3)
C32B C33B H33A 120.6
C31B C32B C33B 120.6(3)
C31B C32B H32A 119.7
C33B C32B H32A 119.7
C29B C30B C31B 120.6(3)
C29B C30B H30A 119.7
C31B C30B H30A 119.7
C27B C22B O3B 115.2(2)
C23B C22B C27B 121.8(3)
C23B C22B O3B 122.9(2)
C22B C27B H27A 120.5
C22B C27B C26B 119.0(3)
C26B C27B H27A 120.5
C27B C26B H26A 119.9
C25B C26B C27B 120.2(3)
C25B C26B H26A 119.9
C22B C23B H23A 121.0
C22B C23B C24B 118.0(3)
C24B C23B H23A 121.0
C23B C24B H24A 119.3
C25B C24B C23B 121.3(3)
C25B C24B H24A 119.3
C26B C25B H25A 120.2
C24B C25B C26B 119.6(3)
C24B C25B H25A 120.2
C34B O5B P3B 125.32(15)
C22B O3B P2B 127.77(16)
C40B O6B P3B 120.74(15)
C28B O4B P2B 120.28(15)
F2 P5 F3 89.76(13)
F2 P5 F4 89.84(13)
F2 P5 F1 90.05(14)
F2 P5 F6 90.13(14)
F5 P5 F2 178.35(14)
F5 P5 F3 89.00(14)
F5 P5 F4 89.04(12)
F5 P5 F1 91.06(13)
F5 P5 F6 91.05(14)
F3 P5 F4 88.84(15)
F1 P5 F3 90.72(14)
F1 P5 F4 179.55(18)
F6 P5 F3 177.21(16)
F6 P5 F4 88.37(17)
F6 P5 F1 92.06(17)
F12 P8 F11 179.50(11)
F12 P8 F7 89.86(13)
F12 P8 F10 89.80(12)
F12 P8 F8A 90.0(6)
F8 P8 F12 89.77(13)
F8 P8 F11 90.72(14)
F8 P8 F7 178.31(17)
F8 P8 F9 92.26(17)
F8 P8 F10 90.30(17)
F7 P8 F11 89.64(14)
F7 P8 F10 88.06(17)
F7 P8 F8A 143.8(9)
F9 P8 F12 89.79(12)
F9 P8 F11 90.18(12)
F9 P8 F7 89.38(17)
F9 P8 F10 177.41(16)
F9 P8 F8A 54.4(9)
F10 P8 F11 90.21(12)
F10 P8 F8A 128.2(9)
F8A P8 F11 90.4(6)
F10A P8 F12 91.5(6)
F10A P8 F11 88.8(6)
F10A P8 F8 50.4(9)
F10A P8 F7 128.0(10)
F10A P8 F9 142.6(10)
F10A P8 F8A 88.3(9)
F7A P8 F12 92.3(6)
F7A P8 F11 87.3(6)
F7A P8 F8 141.4(9)
F7A P8 F9 126.3(9)
F7A P8 F10 51.2(9)
F7A P8 F8A 177.6(9)
F7A P8 F10A 91.0(9)
F7A P8 F9A 90.5(9)
F9A P8 F12 90.8(6)
F9A P8 F11 88.9(6)
F9A P8 F8 128.0(10)
F9A P8 F7 53.6(10)
F9A P8 F10 141.7(10)
F9A P8 F8A 90.1(9)
F9A P8 F10A 177.2(10)
C28A O5A P3A 123.20(15)
C16B O2B P1B 125.53(17)
C17B C16B O2B 116.2(3)
C21B C16B O2B 120.6(3)
C21B C16B C17B 123.2(3)
C16B C17B H17A 121.0
C18B C17B C16B 117.9(4)
C18B C17B H17A 121.0
C17B C18B H18A 119.8
C19B C18B C17B 120.3(4)
C19B C18B H18A 119.8
C16B C21B H21A 121.6
C16B C21B C20B 116.9(4)
C20B C21B H21A 121.6
N6B P2B N4B 117.22(12)
N6B P2B O3B 104.31(11)
N6B P2B O4B 110.91(12)
O3B P2B N4B 112.56(11)
O4B P2B N4B 109.81(11)
O4B P2B O3B 100.69(11)
C8B O1B P1B 114.32(13)
C8A O1A P1A 124.44(15)
C22A O6A P3A 124.23(15)
C18B C19B H19A 119.4
C18B C19B C20B 121.2(4)
C20B C19B H19A 119.4
H47A C47 H47B 109.5
H47A C47 H47C 109.5
H47B C47 H47C 109.5
C46 C47 H47A 109.5
C46 C47 H47B 109.5
C46 C47 H47C 109.5
N7 C46 C47 179.2(4)
C21B C20B H20A 119.7
C19B C20B C21B 120.5(5)
C19B C20B H20A 119.7

loop_
_geom_bond_atom_site_label_1
_geom_bond_atom_site_label_2
_geom_bond_distance
Fe1 N1A 1.883(2)
Fe1 N1B 1.882(2)
Fe1 N3A 1.983(2)
Fe1 N3B 1.975(2)
Fe1 N2B 1.976(2)
Fe1 N2A 1.992(2)
P1B N4B 1.585(2)
P1B N5B 1.582(2)
P1B O2B 1.5685(19)
P1B O1B 1.634(2)
P1A N5A 1.578(2)
P1A N4A 1.579(2)
P1A O2A 1.591(2)
P1A O1A 1.6178(18)
P3A N5A 1.595(2)
P3A N6A 1.578(2)
P3A O5A 1.602(2)
P3A O6A 1.5776(18)
P3B N5B 1.593(2)
P3B N6B 1.581(2)
P3B O5B 1.5903(19)
P3B O6B 1.5922(19)
P2A N4A 1.592(2)
P2A N6A 1.591(2)
P2A O3A 1.580(2)
P2A O4A 1.601(2)
N4B P2B 1.594(2)
N6B P2B 1.578(2)
N1A C10A 1.366(3)
N1A C6A 1.356(3)
N1B C6B 1.353(3)
N1B C10B 1.352(3)
N3A C11A 1.367(3)
N3A C15A 1.351(3)
N3B C11B 1.370(3)
N3B C15B 1.351(3)
N2B C1B 1.345(3)
N2B C5B 1.373(3)
N2A C5A 1.369(3)
N2A C1A 1.354(3)
C8A C9A 1.398(3)
C8A C7A 1.400(3)
C8A O1A 1.379(3)
C9A H9A 0.9300
C9A C10A 1.391(3)
C5A C6A 1.488(3)
C5A C4A 1.391(3)
C13A H13 0.9300
C13A C14A 1.389(3)
C13A C12A 1.395(3)
C10A C11A 1.480(3)
C11A C12A 1.393(3)
C7A H7A 0.9300
C7A C6A 1.387(3)
C15A H15 0.9300
C15A C14A 1.392(3)
C14A H14 0.9300
C2A H2A 0.9300
C2A C3A 1.381(4)
C2A C1A 1.393(4)
C12A H12 0.9300
C3A H3A 0.9300
C3A C4A 1.391(4)
C1A H1A 0.9300
C4A H4A 0.9300
C7B H7B 0.9300
C7B C8B 1.383(3)
C7B C6B 1.387(3)
C8B C9B 1.398(3)
C8B O1B 1.396(3)
C6B C5B 1.466(3)
C11B C10B 1.474(3)
C11B C12B 1.383(3)
C9B H9B 0.9300
C9B C10B 1.390(3)
C1B H1B 0.9300
C1B C2B 1.386(3)
C5B C4B 1.385(3)
C3B H3B 0.9300
C3B C4B 1.387(3)
C3B C2B 1.392(4)
C4B H4B 0.9300
C15B H15A 0.9300
C15B C14B 1.384(4)
C12B H12A 0.9300
C12B C13B 1.394(3)
C14B H14A 0.9300
C14B C13B 1.381(4)
C13B H13A 0.9300
C2B H2B 0.9300
O3A C34A 1.422(3)
O4A C40A 1.416(3)
C34A C35A 1.381(4)
C34A C39A 1.380(4)
C40A C41A 1.380(4)
C40A C45A 1.388(4)
C35A H35 0.9300
C35A C36A 1.401(4)
C37A H37 0.9300
C37A C36A 1.384(4)
C37A C38A 1.388(4)
C41A H41 0.9300
C41A C42A 1.407(5)
C39A H39 0.9300
C39A C38A 1.400(4)
C36A H36 0.9300
C38A H38 0.9300
C42A H42 0.9300
C42A C43A 1.397(7)
C43A H43 0.9300
C43A C44A 1.368(7)
C45A H45 0.9300
C45A C44A 1.389(5)
C44A H44 0.9300
C27A H27 0.9300
C27A C22A 1.392(4)
C27A C26A 1.376(5)
C22A C23A 1.385(4)
C22A O6A 1.397(3)
C25A H25 0.9300
C25A C26A 1.365(7)
C25A C24A 1.406(7)
C23A H23 0.9300
C23A C24A 1.407(5)
C26A H26 0.9300
C24A H24 0.9300
C16A C21A 1.378(4)
C16A C17A 1.388(4)
C16A O2A 1.417(3)
C21A H21 0.9300
C21A C20A 1.392(4)
C20A H20 0.9300
C20A C19A 1.402(5)
C19A H19 0.9300
C19A C18A 1.374(5)
C18A H18 0.9300
C18A C17A 1.384(5)
C17A H17 0.9300
C33A H33 0.9300
C33A C28A 1.384(4)
C33A C32A 1.400(4)
C28A C29A 1.393(4)
C28A O5A 1.420(3)
C29A H29 0.9300
C29A C30A 1.389(4)
C32A H32 0.9300
C32A C31A 1.388(4)
C31A H31 0.9300
C31A C30A 1.391(5)
C30A H30 0.9300
C34B C39B 1.396(3)
C34B C35B 1.384(3)
C34B O5B 1.406(3)
C39B H39A 0.9300
C39B C38B 1.392(4)
C35B H35A 0.9300
C35B C36B 1.386(4)
C36B H36A 0.9300
C36B C37B 1.390(4)
C37B H37A 0.9300
C37B C38B 1.393(4)
C38B H38A 0.9300
C41B H41A 0.9300
C41B C40B 1.392(4)
C41B C42B 1.393(4)
C40B C45B 1.379(3)
C40B O6B 1.419(3)
C43B H43A 0.9300
C43B C42B 1.388(4)
C43B C44B 1.392(4)
C42B H42A 0.9300
C45B H45A 0.9300
C45B C44B 1.401(4)
C44B H44A 0.9300
C28B C29B 1.369(4)
C28B C33B 1.377(4)
C28B O4B 1.414(3)
C29B H29A 0.9300
C29B C30B 1.386(4)
C31B H31A 0.9300
C31B C32B 1.359(5)
C31B C30B 1.388(5)
C33B H33A 0.9300
C33B C32B 1.394(5)
C32B H32A 0.9300
C30B H30A 0.9300
C22B C27B 1.382(4)
C22B C23B 1.382(4)
C22B O3B 1.407(3)
C27B H27A 0.9300
C27B C26B 1.397(4)
C26B H26A 0.9300
C26B C25B 1.382(5)
C23B H23A 0.9300
C23B C24B 1.394(4)
C24B H24A 0.9300
C24B C25B 1.381(4)
C25B H25A 0.9300
O3B P2B 1.592(2)
O4B P2B 1.591(2)
P5 F2 1.588(2)
P5 F5 1.585(2)
P5 F3 1.604(3)
P5 F4 1.606(2)
P5 F1 1.598(2)
P5 F6 1.592(3)
P8 F12 1.606(2)
P8 F11 1.612(2)
P8 F8 1.577(2)
P8 F7 1.607(3)
P8 F9 1.582(2)
P8 F10 1.608(2)
P8 F8A 1.612(16)
P8 F10A 1.576(16)
P8 F7A 1.548(16)
P8 F9A 1.567(16)
O2B C16B 1.404(3)
C16B C17B 1.393(4)
C16B C21B 1.380(5)
C17B H17A 0.9300
C17B C18B 1.388(5)
C18B H18A 0.9300
C18B C19B 1.364(8)
C21B H21A 0.9300
C21B C20B 1.404(6)
C19B H19A 0.9300
C19B C20B 1.379(8)
C47 H47A 0.9600
C47 H47B 0.9600
C47 H47C 0.9600
C47 C46 1.459(6)
C46 N7 1.153(5)
C20B H20A 0.9300

loop_
_platon_squeeze_void_nr
_platon_squeeze_void_average_x
_platon_squeeze_void_average_y
_platon_squeeze_void_average_z
_platon_squeeze_void_volume
_platon_squeeze_void_count_electrons
_platon_squeeze_void_content
1 0.000 0.500 1.000 438 61 ' '
2 0.014 0.399 0.583 8 1 ' '
3 0.986 0.601 0.417 8 1 ' '
